data_7240638
loop_
_publ_author_name
'Urbanovsk\'y, Peter'
'Kotek, Jan'
'C\'isa\<rov\'a, Ivana'
'Hermann, Petr'

_publ_section_title
;
 Selective and clean synthesis of aminoalkyl-H-phosphinic acids from
 hypophosphorous acid by phospha-Mannich reaction
;
_journal_issue 36
_journal_name_full 'RSC Advances'
_journal_page_first 21329
_journal_page_last 21349
_journal_paper_doi 10.1039/D0RA03075A
_journal_volume 10
_journal_year 2020
_chemical_formula_moiety 'C16 H19 N O2 P, C10 H18 N, H2 O'
_chemical_formula_sum 'C26 H39 N2 O3 P'
_chemical_formula_weight 458.56
_space_group_crystal_system triclinic
_space_group_IT_number 2
_space_group_name_Hall '-P 1'
_space_group_name_H-M_alt 'P -1'
_atom_sites_solution_hydrogens mixed
_atom_sites_solution_primary direct
_atom_sites_solution_secondary difmap
_audit_creation_method SHELXL-2014/7
_audit_update_record
;
2020-02-19 deposited with the CCDC.	2020-05-15 downloaded from the CCDC.
;
_cell_angle_alpha 89.2506(16)
_cell_angle_beta 89.6121(12)
_cell_angle_gamma 83.8238(12)
_cell_formula_units_Z 4
_cell_length_a 6.4395(2)
_cell_length_b 17.5869(5)
_cell_length_c 22.0784(6)
_cell_measurement_reflns_used 6768
_cell_measurement_temperature 150(2)
_cell_measurement_theta_max 26.4811
_cell_measurement_theta_min 2.7680
_cell_volume 2485.64(12)
_computing_cell_refinement 'SAINT V8.38A (Bruker AXS Inc., 2017)'
_computing_data_collection 'Bruker Instrument Service V6.2.9'
_computing_data_reduction 'SAINT V8.38A (Bruker AXS Inc., 2017)'
_computing_structure_refinement 'SHELXL 2014/7 (Sheldrick, 2014)'
_computing_structure_solution 'SHELXT 2014/5 (Sheldrick, 2014)'
_diffrn_ambient_temperature 150(2)
_diffrn_detector_area_resol_mean 8.3333
_diffrn_measured_fraction_theta_full 0.998
_diffrn_measured_fraction_theta_max 0.997
_diffrn_measurement_device_type 'Bruker APEX-II CCD'
_diffrn_measurement_method '\f and \w scans'
_diffrn_radiation_monochromator graphite
_diffrn_radiation_source 'fine-focus sealed tube'
_diffrn_radiation_type MoK\a
_diffrn_radiation_wavelength 0.71073
_diffrn_reflns_av_R_equivalents 0.0377
_diffrn_reflns_av_unetI/netI 0.0598
_diffrn_reflns_Laue_measured_fraction_full 0.998
_diffrn_reflns_Laue_measured_fraction_max 0.997
_diffrn_reflns_limit_h_max 8
_diffrn_reflns_limit_h_min -8
_diffrn_reflns_limit_k_max 18
_diffrn_reflns_limit_k_min -22
_diffrn_reflns_limit_l_max 28
_diffrn_reflns_limit_l_min -25
_diffrn_reflns_number 30757
_diffrn_reflns_point_group_measured_fraction_full 0.998
_diffrn_reflns_point_group_measured_fraction_max 0.997
_diffrn_reflns_theta_full 25.242
_diffrn_reflns_theta_max 26.999
_diffrn_reflns_theta_min 0.922
_exptl_absorpt_coefficient_mu 0.140
_exptl_absorpt_correction_T_max 0.98
_exptl_absorpt_correction_T_min 0.91
_exptl_absorpt_correction_type multi-scan
_exptl_absorpt_process_details 'SADABS V2012/1 (Bruker AXS Inc.)'
_exptl_crystal_colour colourless
_exptl_crystal_density_diffrn 1.225
_exptl_crystal_description bar
_exptl_crystal_F_000 992
_exptl_crystal_size_max 0.589
_exptl_crystal_size_mid 0.189
_exptl_crystal_size_min 0.137
_refine_diff_density_max 0.436
_refine_diff_density_min -0.383
_refine_diff_density_rms 0.052
_refine_ls_extinction_method none
_refine_ls_goodness_of_fit_ref 1.026
_refine_ls_hydrogen_treatment mixed
_refine_ls_matrix_type full
_refine_ls_number_parameters 627
_refine_ls_number_reflns 10831
_refine_ls_number_restraints 0
_refine_ls_restrained_S_all 1.026
_refine_ls_R_factor_all 0.0858
_refine_ls_R_factor_gt 0.0506
_refine_ls_shift/su_max 0.001
_refine_ls_shift/su_mean 0.000
_refine_ls_structure_factor_coef Fsqd
_refine_ls_weighting_details 'w=1/[\s^2^(Fo^2^)+(0.0466P)^2^+0.8606P] where P=(Fo^2^+2Fc^2^)/3'
_refine_ls_weighting_scheme calc
_refine_ls_wR_factor_gt 0.1032
_refine_ls_wR_factor_ref 0.1164
_reflns_Friedel_coverage 0.000
_reflns_number_gt 7572
_reflns_number_total 10831
_reflns_threshold_expression 'I > 2\s(I)'
_cod_data_source_file d0ra03075a3.cif
_cod_data_source_block dbammpin
_cod_depositor_comments 'Adding full bibliography for 7240636--7240653.cif.'
_cod_original_cell_volume 2485.64(13)
_cod_database_code 7240638
_shelx_shelxl_version_number 2014/7
_shelx_space_group_comment
;
The symmetry employed for this shelxl refinement is uniquely defined
by the following loop, which should always be used as a source of
symmetry information in preference to the above space-group names.
They are only intended as comments.
;
_shelx_estimated_absorpt_t_min 0.922
_shelx_estimated_absorpt_t_max 0.981

loop_
_space_group_symop_operation_xyz
'x, y, z'
'-x, -y, -z'

loop_
_atom_site_label
_atom_site_type_symbol
_atom_site_fract_x
_atom_site_fract_y
_atom_site_fract_z
_atom_site_U_iso_or_equiv
_atom_site_adp_type
_atom_site_occupancy
_atom_site_site_symmetry_order
_atom_site_calc_flag
_atom_site_refinement_flags_posn
_atom_site_refinement_flags_adp
_atom_site_refinement_flags_occupancy
_atom_site_disorder_assembly
_atom_site_disorder_group
P1A P 0.04768(7) 0.36238(3) 0.06573(2) 0.01633(12) Uani 1 1 d . . . . .
H1A H -0.095(3) 0.3127(11) 0.0762(8) 0.021(5) Uiso 1 1 d . . . . .
O11A O -0.0120(2) 0.43426(7) 0.10074(6) 0.0208(3) Uani 1 1 d . . . . .
O12A O 0.0743(2) 0.37089(8) -0.00158(6) 0.0245(3) Uani 1 1 d . . . . .
C2A C 0.2777(3) 0.31200(11) 0.10091(9) 0.0188(4) Uani 1 1 d . . . . .
H2A H 0.2331 0.2978 0.1427 0.023 Uiso 1 1 calc R U . . .
C21A C 0.4513(3) 0.36350(12) 0.10941(10) 0.0271(5) Uani 1 1 d . . . . .
H21A H 0.5748 0.3333 0.1263 0.032 Uiso 1 1 calc R U . . .
H21B H 0.4035 0.4048 0.1372 0.032 Uiso 1 1 calc R U . . .
H21C H 0.4872 0.3855 0.0702 0.032 Uiso 1 1 calc R U . . .
N3A N 0.3383(2) 0.23891(9) 0.07000(7) 0.0199(4) Uani 1 1 d . . . . .
C4A C 0.4347(3) 0.18018(11) 0.11187(9) 0.0250(5) Uani 1 1 d . . . . .
H4A H 0.5346 0.2033 0.1380 0.030 Uiso 1 1 calc R U . . .
H4B H 0.5144 0.1393 0.0882 0.030 Uiso 1 1 calc R U . . .
C5A C 0.2784(3) 0.14539(11) 0.15112(9) 0.0213(5) Uani 1 1 d . . . . .
C6A C 0.3187(4) 0.12832(12) 0.21179(9) 0.0290(5) Uani 1 1 d . . . . .
H6A H 0.4447 0.1410 0.2292 0.035 Uiso 1 1 calc R U . . .
C7A C 0.1783(4) 0.09327(13) 0.24707(11) 0.0375(6) Uani 1 1 d . . . . .
H7A H 0.2086 0.0821 0.2885 0.045 Uiso 1 1 calc R U . . .
C8A C -0.0049(4) 0.07438(13) 0.22281(11) 0.0387(6) Uani 1 1 d . . . . .
H8A H -0.1014 0.0503 0.2472 0.046 Uiso 1 1 calc R U . . .
C9A C -0.0474(4) 0.09080(13) 0.16259(11) 0.0381(6) Uani 1 1 d . . . . .
H9A H -0.1734 0.0777 0.1454 0.046 Uiso 1 1 calc R U . . .
C10A C 0.0926(3) 0.12629(12) 0.12703(10) 0.0305(5) Uani 1 1 d . . . . .
H10A H 0.0611 0.1377 0.0857 0.037 Uiso 1 1 calc R U . . .
C11A C 0.4669(3) 0.24644(11) 0.01557(9) 0.0226(5) Uani 1 1 d . . . . .
H11A H 0.6116 0.2533 0.0275 0.027 Uiso 1 1 calc R U . . .
H11B H 0.4107 0.2922 -0.0081 0.027 Uiso 1 1 calc R U . . .
C12A C 0.4682(3) 0.17627(11) -0.02312(9) 0.0220(4) Uani 1 1 d . . . . .
C13A C 0.6503(4) 0.12851(13) -0.03352(10) 0.0330(5) Uani 1 1 d . . . . .
H13A H 0.7783 0.1407 -0.0170 0.040 Uiso 1 1 calc R U . . .
C14A C 0.6470(4) 0.06301(14) -0.06790(11) 0.0423(6) Uani 1 1 d . . . . .
H14A H 0.7723 0.0303 -0.0744 0.051 Uiso 1 1 calc R U . . .
C15A C 0.4636(4) 0.04551(14) -0.09249(11) 0.0415(6) Uani 1 1 d . . . . .
H15A H 0.4617 0.0007 -0.1160 0.050 Uiso 1 1 calc R U . . .
C16A C 0.2809(4) 0.09312(13) -0.08305(10) 0.0376(6) Uani 1 1 d . . . . .
H16A H 0.1536 0.0813 -0.1002 0.045 Uiso 1 1 calc R U . . .
C17A C 0.2846(3) 0.15788(12) -0.04860(9) 0.0289(5) Uani 1 1 d . . . . .
H17A H 0.1589 0.1904 -0.0423 0.035 Uiso 1 1 calc R U . . .
P1X P 0.47473(8) 0.64392(3) 0.43397(2) 0.02074(13) Uani 1 1 d . . . . .
H1X H 0.314(3) 0.6845(11) 0.4083(9) 0.025(5) Uiso 1 1 d . . . . .
O11X O 0.5317(2) 0.57475(8) 0.39601(6) 0.0282(3) Uani 1 1 d . . . . .
O12X O 0.4306(2) 0.62878(8) 0.49974(6) 0.0302(4) Uani 1 1 d . . . . .
C2X C 0.6700(3) 0.71037(11) 0.42659(9) 0.0226(5) Uani 1 1 d . . . . .
H2X H 0.6814 0.7219 0.3823 0.027 Uiso 1 1 calc R U . . .
C21X C 0.8862(3) 0.67525(13) 0.44626(11) 0.0355(6) Uani 1 1 d . . . . .
H21X H 0.9834 0.7145 0.4447 0.043 Uiso 1 1 calc R U . . .
H21Y H 0.9355 0.6336 0.4189 0.043 Uiso 1 1 calc R U . . .
H21Z H 0.8787 0.6551 0.4877 0.043 Uiso 1 1 calc R U . . .
N3X N 0.5906(3) 0.78321(9) 0.45530(7) 0.0203(4) Uani 1 1 d . . . . .
C4X C 0.6808(3) 0.84874(12) 0.42831(9) 0.0265(5) Uani 1 1 d . . . . .
H4X H 0.8348 0.8376 0.4270 0.032 Uiso 1 1 calc R U . . .
H4Y H 0.6463 0.8940 0.4542 0.032 Uiso 1 1 calc R U . . .
C5X C 0.6015(3) 0.86711(11) 0.36510(9) 0.0224(4) Uani 1 1 d . . . . .
C6X C 0.3893(3) 0.88819(12) 0.35586(10) 0.0273(5) Uani 1 1 d . . . . .
H6X H 0.2947 0.8880 0.3890 0.033 Uiso 1 1 calc R U . . .
C7X C 0.3154(4) 0.90933(12) 0.29892(10) 0.0304(5) Uani 1 1 d . . . . .
H7X H 0.1706 0.9244 0.2933 0.037 Uiso 1 1 calc R U . . .
C8X C 0.4503(4) 0.90863(12) 0.25023(10) 0.0308(5) Uani 1 1 d . . . . .
H8X H 0.3989 0.9234 0.2111 0.037 Uiso 1 1 calc R U . . .
C9X C 0.6598(4) 0.88643(12) 0.25839(10) 0.0328(5) Uani 1 1 d . . . . .
H9X H 0.7531 0.8854 0.2248 0.039 Uiso 1 1 calc R U . . .
C10X C 0.7350(3) 0.86545(12) 0.31575(10) 0.0286(5) Uani 1 1 d . . . . .
H10X H 0.8796 0.8498 0.3211 0.034 Uiso 1 1 calc R U . . .
C11X C 0.6080(3) 0.78300(12) 0.52137(9) 0.0231(5) Uani 1 1 d . . . . .
H11X H 0.7513 0.7927 0.5326 0.028 Uiso 1 1 calc R U . . .
H11Y H 0.5833 0.7320 0.5376 0.028 Uiso 1 1 calc R U . . .
C12X C 0.4519(3) 0.84344(11) 0.54959(9) 0.0224(4) Uani 1 1 d . . . . .
C13X C 0.2496(3) 0.85711(12) 0.52789(9) 0.0276(5) Uani 1 1 d . . . . .
H13X H 0.2089 0.8293 0.4941 0.033 Uiso 1 1 calc R U . . .
C14X C 0.1056(4) 0.91093(13) 0.55484(10) 0.0338(5) Uani 1 1 d . . . . .
H14X H -0.0322 0.9201 0.5394 0.041 Uiso 1 1 calc R U . . .
C15X C 0.1634(4) 0.95108(13) 0.60420(10) 0.0349(6) Uani 1 1 d . . . . .
H15X H 0.0652 0.9880 0.6227 0.042 Uiso 1 1 calc R U . . .
C16X C 0.3628(4) 0.93774(13) 0.62656(10) 0.0327(5) Uani 1 1 d . . . . .
H16X H 0.4021 0.9649 0.6608 0.039 Uiso 1 1 calc R U . . .
C17X C 0.5067(3) 0.88449(12) 0.59892(9) 0.0278(5) Uani 1 1 d . . . . .
H17X H 0.6450 0.8761 0.6141 0.033 Uiso 1 1 calc R U . . .
N30A N 0.2110(3) 0.56158(10) 0.08577(8) 0.0189(4) Uani 1 1 d . . . . .
H30A H 0.340(4) 0.5487(12) 0.0743(9) 0.023(6) Uiso 1 1 d . . . . .
H30B H 0.137(3) 0.5876(12) 0.0543(9) 0.023(6) Uiso 1 1 d . . . . .
H30C H 0.142(4) 0.5135(14) 0.0944(10) 0.040(7) Uiso 1 1 d . . . . .
C31A C 0.2067(3) 0.61276(11) 0.13977(8) 0.0174(4) Uani 1 1 d . . . . .
C32A C -0.0186(3) 0.64921(12) 0.15039(9) 0.0258(5) Uani 1 1 d . . . . .
H32A H -0.0701 0.6783 0.1138 0.031 Uiso 1 1 calc R U . . .
H32B H -0.1112 0.6088 0.1586 0.031 Uiso 1 1 calc R U . . .
C33A C 0.3454(3) 0.67570(12) 0.12731(10) 0.0263(5) Uani 1 1 d . . . . .
H33A H 0.2944 0.7058 0.0912 0.032 Uiso 1 1 calc R U . . .
H33B H 0.4899 0.6529 0.1190 0.032 Uiso 1 1 calc R U . . .
C34A C 0.2804(4) 0.56636(12) 0.19562(9) 0.0298(5) Uani 1 1 d . . . . .
H34A H 0.4251 0.5425 0.1892 0.036 Uiso 1 1 calc R U . . .
H34B H 0.1898 0.5251 0.2029 0.036 Uiso 1 1 calc R U . . .
C35A C -0.0216(3) 0.70310(13) 0.20472(10) 0.0287(5) Uani 1 1 d . . . . .
H35A H -0.1673 0.7276 0.2114 0.034 Uiso 1 1 calc R U . . .
C36A C 0.1211(3) 0.76459(12) 0.19285(10) 0.0306(5) Uani 1 1 d . . . . .
H36A H 0.1178 0.7991 0.2280 0.037 Uiso 1 1 calc R U . . .
H36B H 0.0722 0.7954 0.1569 0.037 Uiso 1 1 calc R U . . .
C37A C 0.3436(3) 0.72820(13) 0.18217(10) 0.0303(5) Uani 1 1 d . . . . .
H37A H 0.4374 0.7690 0.1742 0.036 Uiso 1 1 calc R U . . .
C38A C 0.4186(3) 0.68135(14) 0.23797(11) 0.0382(6) Uani 1 1 d . . . . .
H38A H 0.4205 0.7153 0.2733 0.046 Uiso 1 1 calc R U . . .
H38B H 0.5625 0.6570 0.2310 0.046 Uiso 1 1 calc R U . . .
C39A C 0.2720(4) 0.61928(13) 0.25111(10) 0.0352(6) Uani 1 1 d . . . . .
H39A H 0.3200 0.5891 0.2880 0.042 Uiso 1 1 calc R U . . .
C40A C 0.0501(4) 0.65632(14) 0.26055(10) 0.0369(6) Uani 1 1 d . . . . .
H40A H -0.0442 0.6163 0.2682 0.044 Uiso 1 1 calc R U . . .
H40B H 0.0446 0.6899 0.2963 0.044 Uiso 1 1 calc R U . . .
N30X N 0.8152(3) 0.44823(10) 0.42090(8) 0.0198(4) Uani 1 1 d . . . . .
H30X H 0.939(4) 0.4575(12) 0.4337(9) 0.025(6) Uiso 1 1 d . . . . .
H30Y H 0.741(4) 0.4238(14) 0.4516(11) 0.044(7) Uiso 1 1 d . . . . .
H30Z H 0.737(4) 0.4960(14) 0.4117(10) 0.035(6) Uiso 1 1 d . . . . .
C31X C 0.8393(3) 0.39961(11) 0.36563(8) 0.0165(4) Uani 1 1 d . . . . .
C32X C 0.6265(3) 0.39894(12) 0.33512(9) 0.0230(5) Uani 1 1 d . . . . .
H32X H 0.5265 0.3783 0.3636 0.028 Uiso 1 1 calc R U . . .
H32Y H 0.5704 0.4517 0.3234 0.028 Uiso 1 1 calc R U . . .
C33X C 0.9914(3) 0.43204(11) 0.32165(9) 0.0219(4) Uani 1 1 d . . . . .
H33X H 1.1277 0.4343 0.3416 0.026 Uiso 1 1 calc R U . . .
H33Y H 0.9365 0.4846 0.3091 0.026 Uiso 1 1 calc R U . . .
C34X C 0.9228(3) 0.31834(11) 0.38476(9) 0.0222(4) Uani 1 1 d . . . . .
H34X H 0.8252 0.2979 0.4141 0.027 Uiso 1 1 calc R U . . .
H34Y H 1.0599 0.3187 0.4047 0.027 Uiso 1 1 calc R U . . .
C35X C 0.6538(3) 0.34880(13) 0.27878(9) 0.0271(5) Uani 1 1 d . . . . .
H35X H 0.5158 0.3486 0.2583 0.033 Uiso 1 1 calc R U . . .
C36X C 0.8085(3) 0.38000(14) 0.23490(9) 0.0290(5) Uani 1 1 d . . . . .
H36X H 0.7554 0.4326 0.2219 0.035 Uiso 1 1 calc R U . . .
H36Y H 0.8247 0.3476 0.1985 0.035 Uiso 1 1 calc R U . . .
C37X C 1.0197(3) 0.38070(12) 0.26596(9) 0.0237(5) Uani 1 1 d . . . . .
H37X H 1.1213 0.4012 0.2372 0.028 Uiso 1 1 calc R U . . .
C38X C 1.1009(3) 0.29946(12) 0.28534(9) 0.0275(5) Uani 1 1 d . . . . .
H38X H 1.2379 0.2996 0.3053 0.033 Uiso 1 1 calc R U . . .
H38Y H 1.1203 0.2666 0.2492 0.033 Uiso 1 1 calc R U . . .
C39X C 0.9465(3) 0.26749(12) 0.32894(9) 0.0263(5) Uani 1 1 d . . . . .
H39X H 1.0007 0.2142 0.3414 0.032 Uiso 1 1 calc R U . . .
C40X C 0.7344(3) 0.26687(13) 0.29807(10) 0.0312(5) Uani 1 1 d . . . . .
H40X H 0.6338 0.2464 0.3264 0.037 Uiso 1 1 calc R U . . .
H40Y H 0.7491 0.2336 0.2621 0.037 Uiso 1 1 calc R U . . .
O1W O -0.3475(2) 0.53237(11) 0.05714(8) 0.0341(4) Uani 1 1 d . . . . .
H11W H -0.260(4) 0.4985(15) 0.0730(11) 0.043(7) Uiso 1 1 d . . . . .
H12W H -0.275(5) 0.5632(17) 0.0388(13) 0.060(10) Uiso 1 1 d . . . . .
O2W O 0.2443(2) 0.47195(10) 0.45041(8) 0.0301(4) Uani 1 1 d . . . . .
H21W H 0.307(5) 0.5074(19) 0.4300(14) 0.077(11) Uiso 1 1 d . . . . .
H22W H 0.334(5) 0.4390(17) 0.4660(12) 0.059(9) Uiso 1 1 d . . . . .

loop_
_atom_site_aniso_label
_atom_site_aniso_U_11
_atom_site_aniso_U_22
_atom_site_aniso_U_33
_atom_site_aniso_U_23
_atom_site_aniso_U_13
_atom_site_aniso_U_12
P1A 0.0130(2) 0.0164(3) 0.0193(3) -0.0001(2) -0.00151(19) -0.00022(19)
O11A 0.0182(7) 0.0182(7) 0.0255(8) -0.0021(6) 0.0025(6) 0.0006(6)
O12A 0.0235(7) 0.0304(8) 0.0178(7) 0.0012(6) -0.0042(6) 0.0049(6)
C2A 0.0190(10) 0.0205(11) 0.0158(10) -0.0002(8) -0.0018(8) 0.0037(8)
C21A 0.0188(10) 0.0291(12) 0.0327(12) -0.0096(10) -0.0058(9) 0.0015(9)
N3A 0.0206(8) 0.0179(9) 0.0196(9) 0.0012(7) 0.0021(7) 0.0047(7)
C4A 0.0230(11) 0.0206(11) 0.0292(12) 0.0016(9) -0.0022(9) 0.0073(9)
C5A 0.0264(11) 0.0117(10) 0.0240(11) -0.0008(8) 0.0012(8) 0.0066(8)
C6A 0.0409(13) 0.0196(11) 0.0260(12) -0.0019(9) -0.0047(10) -0.0003(10)
C7A 0.0599(17) 0.0272(13) 0.0247(12) 0.0020(10) 0.0047(11) -0.0013(12)
C8A 0.0428(15) 0.0248(13) 0.0468(16) 0.0090(11) 0.0139(12) 0.0023(11)
C9A 0.0280(12) 0.0297(13) 0.0554(17) 0.0058(12) -0.0052(11) 0.0018(10)
C10A 0.0302(12) 0.0283(13) 0.0319(13) 0.0058(10) -0.0048(10) 0.0017(10)
C11A 0.0204(10) 0.0207(11) 0.0263(11) -0.0020(9) 0.0034(8) -0.0005(8)
C12A 0.0263(11) 0.0179(11) 0.0213(11) 0.0021(8) 0.0071(8) -0.0001(8)
C13A 0.0290(12) 0.0302(13) 0.0386(14) -0.0036(10) 0.0074(10) 0.0026(10)
C14A 0.0493(16) 0.0278(14) 0.0472(16) -0.0060(11) 0.0180(12) 0.0068(12)
C15A 0.0676(18) 0.0249(13) 0.0329(14) -0.0080(10) 0.0130(12) -0.0099(12)
C16A 0.0487(15) 0.0339(14) 0.0320(13) -0.0059(11) -0.0011(11) -0.0118(12)
C17A 0.0305(12) 0.0280(12) 0.0279(12) -0.0019(10) 0.0006(9) -0.0009(10)
P1X 0.0175(3) 0.0173(3) 0.0273(3) -0.0001(2) -0.0020(2) -0.0016(2)
O11X 0.0347(8) 0.0207(8) 0.0290(8) -0.0041(6) -0.0063(7) -0.0014(6)
O12X 0.0319(8) 0.0286(9) 0.0315(9) 0.0022(7) 0.0081(7) -0.0099(7)
C2X 0.0228(10) 0.0225(11) 0.0230(11) -0.0030(9) 0.0051(8) -0.0050(8)
C21X 0.0229(11) 0.0332(14) 0.0506(15) -0.0056(11) 0.0040(10) -0.0028(10)
N3X 0.0260(9) 0.0169(9) 0.0186(9) -0.0013(7) 0.0022(7) -0.0051(7)
C4X 0.0321(12) 0.0223(12) 0.0266(12) -0.0007(9) -0.0002(9) -0.0092(9)
C5X 0.0289(11) 0.0118(10) 0.0278(12) 0.0000(8) 0.0021(9) -0.0083(8)
C6X 0.0260(11) 0.0262(12) 0.0302(12) 0.0017(9) 0.0052(9) -0.0057(9)
C7X 0.0304(12) 0.0253(12) 0.0364(13) 0.0017(10) -0.0024(10) -0.0065(10)
C8X 0.0467(14) 0.0218(12) 0.0246(12) -0.0001(9) -0.0032(10) -0.0069(10)
C9X 0.0447(14) 0.0256(12) 0.0278(13) -0.0023(10) 0.0120(10) -0.0029(10)
C10X 0.0293(12) 0.0227(12) 0.0336(13) -0.0007(10) 0.0074(10) -0.0020(9)
C11X 0.0272(11) 0.0219(11) 0.0199(11) -0.0022(8) -0.0023(8) -0.0009(9)
C12X 0.0297(11) 0.0186(11) 0.0196(11) 0.0005(8) 0.0022(9) -0.0061(9)
C13X 0.0290(12) 0.0305(13) 0.0243(12) -0.0038(9) 0.0012(9) -0.0076(9)
C14X 0.0274(12) 0.0366(14) 0.0373(14) -0.0009(11) 0.0044(10) -0.0035(10)
C15X 0.0377(13) 0.0278(13) 0.0386(14) -0.0061(11) 0.0140(11) -0.0014(10)
C16X 0.0480(15) 0.0260(13) 0.0260(12) -0.0087(10) 0.0072(10) -0.0121(11)
C17X 0.0322(12) 0.0265(12) 0.0260(12) -0.0025(9) -0.0003(9) -0.0089(9)
N30A 0.0167(9) 0.0171(9) 0.0222(10) -0.0018(7) -0.0033(7) 0.0010(7)
C31A 0.0167(9) 0.0175(10) 0.0183(10) -0.0024(8) -0.0041(8) -0.0031(8)
C32A 0.0176(10) 0.0297(12) 0.0305(12) -0.0055(9) -0.0011(9) -0.0036(9)
C33A 0.0275(11) 0.0218(11) 0.0305(12) -0.0036(9) 0.0073(9) -0.0069(9)
C34A 0.0334(12) 0.0258(12) 0.0298(12) 0.0013(10) -0.0081(10) -0.0014(10)
C35A 0.0206(11) 0.0339(13) 0.0317(13) -0.0116(10) 0.0052(9) -0.0023(9)
C36A 0.0313(12) 0.0270(12) 0.0337(13) -0.0110(10) -0.0005(10) -0.0026(10)
C37A 0.0302(12) 0.0260(12) 0.0371(13) -0.0108(10) 0.0070(10) -0.0137(9)
C38A 0.0248(12) 0.0502(16) 0.0398(14) -0.0186(12) -0.0119(10) -0.0018(11)
C39A 0.0475(15) 0.0324(13) 0.0257(12) 0.0016(10) -0.0147(10) -0.0040(11)
C40A 0.0411(14) 0.0376(14) 0.0339(14) -0.0063(11) 0.0076(11) -0.0128(11)
N30X 0.0184(9) 0.0196(10) 0.0217(10) -0.0036(8) 0.0008(8) -0.0030(8)
C31X 0.0158(9) 0.0179(10) 0.0162(10) -0.0021(8) 0.0007(7) -0.0025(8)
C32X 0.0142(10) 0.0299(12) 0.0246(11) -0.0017(9) 0.0006(8) -0.0014(8)
C33X 0.0202(10) 0.0224(11) 0.0241(11) 0.0005(9) 0.0015(8) -0.0070(8)
C34X 0.0249(11) 0.0219(11) 0.0192(11) 0.0030(8) 0.0025(8) -0.0003(9)
C35X 0.0177(10) 0.0430(14) 0.0222(11) -0.0068(10) -0.0029(8) -0.0094(9)
C36X 0.0279(12) 0.0413(14) 0.0182(11) -0.0003(10) -0.0011(9) -0.0056(10)
C37X 0.0219(10) 0.0329(12) 0.0178(11) 0.0002(9) 0.0060(8) -0.0101(9)
C38X 0.0239(11) 0.0301(12) 0.0277(12) -0.0065(10) 0.0056(9) 0.0010(9)
C39X 0.0335(12) 0.0187(11) 0.0261(12) -0.0015(9) 0.0075(9) -0.0009(9)
C40X 0.0357(13) 0.0323(13) 0.0292(12) -0.0119(10) 0.0092(10) -0.0190(10)
O1W 0.0178(8) 0.0297(10) 0.0535(11) 0.0071(8) -0.0013(8) 0.0020(7)
O2W 0.0247(8) 0.0304(10) 0.0365(10) 0.0008(8) -0.0049(7) -0.0084(7)

loop_
_atom_type_symbol
_atom_type_description
_atom_type_scat_dispersion_real
_atom_type_scat_dispersion_imag
_atom_type_scat_source
C C 0.0033 0.0016 'International Tables Vol C Tables 4.2.6.8 and 6.1.1.4'
H H 0.0000 0.0000 'International Tables Vol C Tables 4.2.6.8 and 6.1.1.4'
N N 0.0061 0.0033 'International Tables Vol C Tables 4.2.6.8 and 6.1.1.4'
O O 0.0106 0.0060 'International Tables Vol C Tables 4.2.6.8 and 6.1.1.4'
P P 0.1023 0.0942 'International Tables Vol C Tables 4.2.6.8 and 6.1.1.4'

loop_
_geom_angle_atom_site_label_1
_geom_angle_atom_site_label_2
_geom_angle_atom_site_label_3
_geom_angle
_geom_angle_site_symmetry_1
_geom_angle_site_symmetry_3
_geom_angle_publ_flag
O12A P1A O11A 117.04(8) . . ?
O12A P1A C2A 111.97(8) . . ?
O11A P1A C2A 107.95(8) . . ?
O12A P1A H1A 108.2(8) . . ?
O11A P1A H1A 109.3(8) . . ?
C2A P1A H1A 101.1(8) . . ?
N3A C2A C21A 116.01(16) . . ?
N3A C2A P1A 110.39(12) . . ?
C21A C2A P1A 112.30(14) . . ?
N3A C2A H2A 105.8 . . ?
C21A C2A H2A 105.8 . . ?
P1A C2A H2A 105.8 . . ?
C2A C21A H21A 109.5 . . ?
C2A C21A H21B 109.5 . . ?
H21A C21A H21B 109.5 . . ?
C2A C21A H21C 109.5 . . ?
H21A C21A H21C 109.5 . . ?
H21B C21A H21C 109.5 . . ?
C4A N3A C11A 111.77(14) . . ?
C4A N3A C2A 111.75(15) . . ?
C11A N3A C2A 113.84(16) . . ?
N3A C4A C5A 112.96(15) . . ?
N3A C4A H4A 109.0 . . ?
C5A C4A H4A 109.0 . . ?
N3A C4A H4B 109.0 . . ?
C5A C4A H4B 109.0 . . ?
H4A C4A H4B 107.8 . . ?
C10A C5A C6A 118.1(2) . . ?
C10A C5A C4A 120.67(18) . . ?
C6A C5A C4A 121.16(19) . . ?
C7A C6A C5A 121.0(2) . . ?
C7A C6A H6A 119.5 . . ?
C5A C6A H6A 119.5 . . ?
C8A C7A C6A 120.5(2) . . ?
C8A C7A H7A 119.7 . . ?
C6A C7A H7A 119.7 . . ?
C7A C8A C9A 119.3(2) . . ?
C7A C8A H8A 120.4 . . ?
C9A C8A H8A 120.4 . . ?
C8A C9A C10A 120.4(2) . . ?
C8A C9A H9A 119.8 . . ?
C10A C9A H9A 119.8 . . ?
C9A C10A C5A 120.7(2) . . ?
C9A C10A H10A 119.7 . . ?
C5A C10A H10A 119.7 . . ?
N3A C11A C12A 110.43(17) . . ?
N3A C11A H11A 109.6 . . ?
C12A C11A H11A 109.6 . . ?
N3A C11A H11B 109.6 . . ?
C12A C11A H11B 109.6 . . ?
H11A C11A H11B 108.1 . . ?
C17A C12A C13A 118.47(19) . . ?
C17A C12A C11A 120.05(17) . . ?
C13A C12A C11A 121.48(19) . . ?
C12A C13A C14A 120.6(2) . . ?
C12A C13A H13A 119.7 . . ?
C14A C13A H13A 119.7 . . ?
C15A C14A C13A 120.1(2) . . ?
C15A C14A H14A 119.9 . . ?
C13A C14A H14A 119.9 . . ?
C14A C15A C16A 120.0(2) . . ?
C14A C15A H15A 120.0 . . ?
C16A C15A H15A 120.0 . . ?
C17A C16A C15A 119.7(2) . . ?
C17A C16A H16A 120.1 . . ?
C15A C16A H16A 120.1 . . ?
C16A C17A C12A 121.1(2) . . ?
C16A C17A H17A 119.4 . . ?
C12A C17A H17A 119.4 . . ?
O11X P1X O12X 115.95(9) . . ?
O11X P1X C2X 110.72(9) . . ?
O12X P1X C2X 110.22(9) . . ?
O11X P1X H1X 107.8(8) . . ?
O12X P1X H1X 110.9(9) . . ?
C2X P1X H1X 100.1(9) . . ?
N3X C2X C21X 116.26(17) . . ?
N3X C2X P1X 109.03(13) . . ?
C21X C2X P1X 112.56(15) . . ?
N3X C2X H2X 106.1 . . ?
C21X C2X H2X 106.1 . . ?
P1X C2X H2X 106.1 . . ?
C2X C21X H21X 109.5 . . ?
C2X C21X H21Y 109.5 . . ?
H21X C21X H21Y 109.5 . . ?
C2X C21X H21Z 109.5 . . ?
H21X C21X H21Z 109.5 . . ?
H21Y C21X H21Z 109.5 . . ?
C4X N3X C11X 110.99(16) . . ?
C4X N3X C2X 112.36(16) . . ?
C11X N3X C2X 114.56(15) . . ?
N3X C4X C5X 112.29(16) . . ?
N3X C4X H4X 109.1 . . ?
C5X C4X H4X 109.1 . . ?
N3X C4X H4Y 109.1 . . ?
C5X C4X H4Y 109.1 . . ?
H4X C4X H4Y 107.9 . . ?
C10X C5X C6X 118.59(19) . . ?
C10X C5X C4X 121.72(19) . . ?
C6X C5X C4X 119.68(19) . . ?
C7X C6X C5X 120.5(2) . . ?
C7X C6X H6X 119.7 . . ?
C5X C6X H6X 119.7 . . ?
C8X C7X C6X 120.3(2) . . ?
C8X C7X H7X 119.8 . . ?
C6X C7X H7X 119.8 . . ?
C9X C8X C7X 119.8(2) . . ?
C9X C8X H8X 120.1 . . ?
C7X C8X H8X 120.1 . . ?
C8X C9X C10X 120.0(2) . . ?
C8X C9X H9X 120.0 . . ?
C10X C9X H9X 120.0 . . ?
C5X C10X C9X 120.7(2) . . ?
C5X C10X H10X 119.7 . . ?
C9X C10X H10X 119.7 . . ?
N3X C11X C12X 111.56(16) . . ?
N3X C11X H11X 109.3 . . ?
C12X C11X H11X 109.3 . . ?
N3X C11X H11Y 109.3 . . ?
C12X C11X H11Y 109.3 . . ?
H11X C11X H11Y 108.0 . . ?
C17X C12X C13X 118.39(19) . . ?
C17X C12X C11X 120.59(18) . . ?
C13X C12X C11X 120.99(18) . . ?
C12X C13X C14X 120.8(2) . . ?
C12X C13X H13X 119.6 . . ?
C14X C13X H13X 119.6 . . ?
C15X C14X C13X 119.8(2) . . ?
C15X C14X H14X 120.1 . . ?
C13X C14X H14X 120.1 . . ?
C16X C15X C14X 120.0(2) . . ?
C16X C15X H15X 120.0 . . ?
C14X C15X H15X 120.0 . . ?
C15X C16X C17X 119.8(2) . . ?
C15X C16X H16X 120.1 . . ?
C17X C16X H16X 120.1 . . ?
C12X C17X C16X 121.1(2) . . ?
C12X C17X H17X 119.5 . . ?
C16X C17X H17X 119.5 . . ?
C31A N30A H30A 109.9(13) . . ?
C31A N30A H30B 109.0(12) . . ?
H30A N30A H30B 109.6(19) . . ?
C31A N30A H30C 112.3(13) . . ?
H30A N30A H30C 109.0(19) . . ?
H30B N30A H30C 106.9(18) . . ?
N30A C31A C33A 109.18(16) . . ?
N30A C31A C34A 109.89(16) . . ?
C33A C31A C34A 110.67(16) . . ?
N30A C31A C32A 109.08(15) . . ?
C33A C31A C32A 108.90(16) . . ?
C34A C31A C32A 109.09(17) . . ?
C35A C32A C31A 108.96(16) . . ?
C35A C32A H32A 109.9 . . ?
C31A C32A H32A 109.9 . . ?
C35A C32A H32B 109.9 . . ?
C31A C32A H32B 109.9 . . ?
H32A C32A H32B 108.3 . . ?
C31A C33A C37A 109.81(17) . . ?
C31A C33A H33A 109.7 . . ?
C37A C33A H33A 109.7 . . ?
C31A C33A H33B 109.7 . . ?
C37A C33A H33B 109.7 . . ?
H33A C33A H33B 108.2 . . ?
C31A C34A C39A 109.48(17) . . ?
C31A C34A H34A 109.8 . . ?
C39A C34A H34A 109.8 . . ?
C31A C34A H34B 109.8 . . ?
C39A C34A H34B 109.8 . . ?
H34A C34A H34B 108.2 . . ?
C36A C35A C40A 110.08(18) . . ?
C36A C35A C32A 110.28(18) . . ?
C40A C35A C32A 108.59(18) . . ?
C36A C35A H35A 109.3 . . ?
C40A C35A H35A 109.3 . . ?
C32A C35A H35A 109.3 . . ?
C35A C36A C37A 109.92(18) . . ?
C35A C36A H36A 109.7 . . ?
C37A C36A H36A 109.7 . . ?
C35A C36A H36B 109.7 . . ?
C37A C36A H36B 109.7 . . ?
H36A C36A H36B 108.2 . . ?
C36A C37A C38A 109.41(19) . . ?
C36A C37A C33A 108.79(17) . . ?
C38A C37A C33A 109.52(18) . . ?
C36A C37A H37A 109.7 . . ?
C38A C37A H37A 109.7 . . ?
C33A C37A H37A 109.7 . . ?
C37A C38A C39A 109.90(17) . . ?
C37A C38A H38A 109.7 . . ?
C39A C38A H38A 109.7 . . ?
C37A C38A H38B 109.7 . . ?
C39A C38A H38B 109.7 . . ?
H38A C38A H38B 108.2 . . ?
C40A C39A C38A 109.84(19) . . ?
C40A C39A C34A 109.73(18) . . ?
C38A C39A C34A 107.6(2) . . ?
C40A C39A H39A 109.9 . . ?
C38A C39A H39A 109.9 . . ?
C34A C39A H39A 109.9 . . ?
C35A C40A C39A 109.83(19) . . ?
C35A C40A H40A 109.7 . . ?
C39A C40A H40A 109.7 . . ?
C35A C40A H40B 109.7 . . ?
C39A C40A H40B 109.7 . . ?
H40A C40A H40B 108.2 . . ?
C31X N30X H30X 109.6(13) . . ?
C31X N30X H30Y 110.2(15) . . ?
H30X N30X H30Y 111(2) . . ?
C31X N30X H30Z 110.3(13) . . ?
H30X N30X H30Z 108(2) . . ?
H30Y N30X H30Z 107.4(19) . . ?
N30X C31X C33X 109.52(16) . . ?
N30X C31X C34X 108.65(15) . . ?
C33X C31X C34X 110.00(15) . . ?
N30X C31X C32X 109.42(15) . . ?
C33X C31X C32X 109.54(16) . . ?
C34X C31X C32X 109.69(16) . . ?
C35X C32X C31X 108.77(15) . . ?
C35X C32X H32X 109.9 . . ?
C31X C32X H32X 109.9 . . ?
C35X C32X H32Y 109.9 . . ?
C31X C32X H32Y 109.9 . . ?
H32X C32X H32Y 108.3 . . ?
C31X C33X C37X 109.16(16) . . ?
C31X C33X H33X 109.8 . . ?
C37X C33X H33X 109.8 . . ?
C31X C33X H33Y 109.8 . . ?
C37X C33X H33Y 109.8 . . ?
H33X C33X H33Y 108.3 . . ?
C31X C34X C39X 109.47(16) . . ?
C31X C34X H34X 109.8 . . ?
C39X C34X H34X 109.8 . . ?
C31X C34X H34Y 109.8 . . ?
C39X C34X H34Y 109.8 . . ?
H34X C34X H34Y 108.2 . . ?
C36X C35X C32X 110.16(18) . . ?
C36X C35X C40X 109.74(17) . . ?
C32X C35X C40X 109.13(17) . . ?
C36X C35X H35X 109.3 . . ?
C32X C35X H35X 109.3 . . ?
C40X C35X H35X 109.3 . . ?
C35X C36X C37X 109.55(17) . . ?
C35X C36X H36X 109.8 . . ?
C37X C36X H36X 109.8 . . ?
C35X C36X H36Y 109.8 . . ?
C37X C36X H36Y 109.8 . . ?
H36X C36X H36Y 108.2 . . ?
C38X C37X C36X 109.34(18) . . ?
C38X C37X C33X 109.88(16) . . ?
C36X C37X C33X 108.83(16) . . ?
C38X C37X H37X 109.6 . . ?
C36X C37X H37X 109.6 . . ?
C33X C37X H37X 109.6 . . ?
C37X C38X C39X 110.05(16) . . ?
C37X C38X H38X 109.7 . . ?
C39X C38X H38X 109.7 . . ?
C37X C38X H38Y 109.7 . . ?
C39X C38X H38Y 109.7 . . ?
H38X C38X H38Y 108.2 . . ?
C38X C39X C34X 108.55(18) . . ?
C38X C39X C40X 109.83(17) . . ?
C34X C39X C40X 109.75(17) . . ?
C38X C39X H39X 109.6 . . ?
C34X C39X H39X 109.6 . . ?
C40X C39X H39X 109.6 . . ?
C39X C40X C35X 109.02(17) . . ?
C39X C40X H40X 109.9 . . ?
C35X C40X H40X 109.9 . . ?
C39X C40X H40Y 109.9 . . ?
C35X C40X H40Y 109.9 . . ?
H40X C40X H40Y 108.3 . . ?
H11W O1W H12W 106(2) . . ?
H21W O2W H22W 111(3) . . ?

loop_
_geom_bond_atom_site_label_1
_geom_bond_atom_site_label_2
_geom_bond_distance
_geom_bond_site_symmetry_2
_geom_bond_publ_flag
P1A O12A 1.5022(14) . ?
P1A O11A 1.5034(13) . ?
P1A C2A 1.8161(18) . ?
P1A H1A 1.35(2) . ?
C2A N3A 1.477(2) . ?
C2A C21A 1.527(3) . ?
C2A H2A 1.0000 . ?
C21A H21A 0.9800 . ?
C21A H21B 0.9800 . ?
C21A H21C 0.9800 . ?
N3A C4A 1.467(2) . ?
N3A C11A 1.468(2) . ?
C4A C5A 1.499(3) . ?
C4A H4A 0.9900 . ?
C4A H4B 0.9900 . ?
C5A C10A 1.388(3) . ?
C5A C6A 1.389(3) . ?
C6A C7A 1.379(3) . ?
C6A H6A 0.9500 . ?
C7A C8A 1.374(4) . ?
C7A H7A 0.9500 . ?
C8A C9A 1.380(3) . ?
C8A H8A 0.9500 . ?
C9A C10A 1.384(3) . ?
C9A H9A 0.9500 . ?
C10A H10A 0.9500 . ?
C11A C12A 1.509(3) . ?
C11A H11A 0.9900 . ?
C11A H11B 0.9900 . ?
C12A C17A 1.384(3) . ?
C12A C13A 1.386(3) . ?
C13A C14A 1.390(3) . ?
C13A H13A 0.9500 . ?
C14A C15A 1.370(4) . ?
C14A H14A 0.9500 . ?
C15A C16A 1.385(3) . ?
C15A H15A 0.9500 . ?
C16A C17A 1.380(3) . ?
C16A H16A 0.9500 . ?
C17A H17A 0.9500 . ?
P1X O11X 1.4978(14) . ?
P1X O12X 1.5037(15) . ?
P1X C2X 1.812(2) . ?
P1X H1X 1.318(19) . ?
C2X N3X 1.477(2) . ?
C2X C21X 1.524(3) . ?
C2X H2X 1.0000 . ?
C21X H21X 0.9800 . ?
C21X H21Y 0.9800 . ?
C21X H21Z 0.9800 . ?
N3X C4X 1.464(3) . ?
N3X C11X 1.464(2) . ?
C4X C5X 1.508(3) . ?
C4X H4X 0.9900 . ?
C4X H4Y 0.9900 . ?
C5X C10X 1.382(3) . ?
C5X C6X 1.393(3) . ?
C6X C7X 1.380(3) . ?
C6X H6X 0.9500 . ?
C7X C8X 1.377(3) . ?
C7X H7X 0.9500 . ?
C8X C9X 1.376(3) . ?
C8X H8X 0.9500 . ?
C9X C10X 1.390(3) . ?
C9X H9X 0.9500 . ?
C10X H10X 0.9500 . ?
C11X C12X 1.519(3) . ?
C11X H11X 0.9900 . ?
C11X H11Y 0.9900 . ?
C12X C17X 1.383(3) . ?
C12X C13X 1.387(3) . ?
C13X C14X 1.388(3) . ?
C13X H13X 0.9500 . ?
C14X C15X 1.381(3) . ?
C14X H14X 0.9500 . ?
C15X C16X 1.374(3) . ?
C15X H15X 0.9500 . ?
C16X C17X 1.389(3) . ?
C16X H16X 0.9500 . ?
C17X H17X 0.9500 . ?
N30A C31A 1.502(2) . ?
N30A H30A 0.87(2) . ?
N30A H30B 0.93(2) . ?
N30A H30C 1.01(3) . ?
C31A C33A 1.517(3) . ?
C31A C34A 1.520(3) . ?
C31A C32A 1.540(3) . ?
C32A C35A 1.537(3) . ?
C32A H32A 0.9900 . ?
C32A H32B 0.9900 . ?
C33A C37A 1.532(3) . ?
C33A H33A 0.9900 . ?
C33A H33B 0.9900 . ?
C34A C39A 1.545(3) . ?
C34A H34A 0.9900 . ?
C34A H34B 0.9900 . ?
C35A C36A 1.512(3) . ?
C35A C40A 1.519(3) . ?
C35A H35A 1.0000 . ?
C36A C37A 1.523(3) . ?
C36A H36A 0.9900 . ?
C36A H36B 0.9900 . ?
C37A C38A 1.525(3) . ?
C37A H37A 1.0000 . ?
C38A C39A 1.542(3) . ?
C38A H38A 0.9900 . ?
C38A H38B 0.9900 . ?
C39A C40A 1.520(3) . ?
C39A H39A 1.0000 . ?
C40A H40A 0.9900 . ?
C40A H40B 0.9900 . ?
N30X C31X 1.497(2) . ?
N30X H30X 0.88(2) . ?
N30X H30Y 0.95(3) . ?
N30X H30Z 0.95(2) . ?
C31X C33X 1.523(3) . ?
C31X C34X 1.527(3) . ?
C31X C32X 1.533(3) . ?
C32X C35X 1.532(3) . ?
C32X H32X 0.9900 . ?
C32X H32Y 0.9900 . ?
C33X C37X 1.533(3) . ?
C33X H33X 0.9900 . ?
C33X H33Y 0.9900 . ?
C34X C39X 1.529(3) . ?
C34X H34X 0.9900 . ?
C34X H34Y 0.9900 . ?
C35X C36X 1.524(3) . ?
C35X C40X 1.534(3) . ?
C35X H35X 1.0000 . ?
C36X C37X 1.529(3) . ?
C36X H36X 0.9900 . ?
C36X H36Y 0.9900 . ?
C37X C38X 1.524(3) . ?
C37X H37X 1.0000 . ?
C38X C39X 1.524(3) . ?
C38X H38X 0.9900 . ?
C38X H38Y 0.9900 . ?
C39X C40X 1.532(3) . ?
C39X H39X 1.0000 . ?
C40X H40X 0.9900 . ?
C40X H40Y 0.9900 . ?
O1W H11W 0.85(3) . ?
O1W H12W 0.85(3) . ?
O2W H21W 0.89(4) . ?
O2W H22W 0.84(3) . ?
